data_2202664
loop_
_publ_author_name
'Yin-Xiang Lu'
'Chun-Ming Liu'
'Zhen-Guang Zou'
'Wei Xu'
'Jing-Mei Wang'
'Min-Qin Chen'
'Yong-Ming Huang'

_publ_section_title
;
 Bis(4-phenylpiperazin-1-yl)methane
;
_journal_issue 12
_journal_name_full 'Acta Crystallographica Section E'
_journal_page_first o1960
_journal_page_last o1961
_journal_paper_doi 10.1107/S1600536803026011
_journal_volume 59
_journal_year 2003
_chemical_formula_iupac 'C21 H28 N4'
_chemical_formula_moiety 'C21 H28 N4'
_chemical_formula_sum 'C21 H28 N4'
_chemical_formula_weight 336.47
_chemical_name_systematic ?
_space_group_IT_number 14
_symmetry_cell_setting monoclinic
_symmetry_space_group_name_Hall '-P 2ybc'
_symmetry_space_group_name_H-M 'P 1 21/c 1'
_atom_sites_solution_hydrogens geom
_atom_sites_solution_primary direct
_atom_sites_solution_secondary difmap
_audit_creation_method SHELXL-97
_cell_angle_alpha 90.00(4)
_cell_angle_beta 99.49(2)
_cell_angle_gamma 90.00(4)
_cell_formula_units_Z 16
_cell_length_a 19.049(5)
_cell_length_b 9.758(8)
_cell_length_c 41.950(10)
_cell_measurement_reflns_used 5814
_cell_measurement_temperature 298(2)
_cell_measurement_theta_max 20.859
_cell_measurement_theta_min 2.224
_cell_volume 7691(7)
_computing_cell_refinement 'SAINT (Siemens, 1995)'
_computing_data_collection 'SMART (Siemens, 1995)'
_computing_data_reduction SAINT
_computing_molecular_graphics 'SHELXTL (Sheldrick, 1997)'
_computing_publication_material 'SHELXL97/2 (Sheldrick, 1997)'
_computing_structure_refinement 'SHELXL97 (Sheldrick, 1997)'
_computing_structure_solution 'SHELXS97 (Sheldrick, 1997)'
_diffrn_ambient_temperature 298(2)
_diffrn_measured_fraction_theta_full 0.999
_diffrn_measured_fraction_theta_max 0.999
_diffrn_measurement_device_type 'Siemens SMART CCD area-detector'
_diffrn_measurement_method \w
_diffrn_radiation_monochromator graphite
_diffrn_radiation_source 'fine-focus sealed tube'
_diffrn_radiation_type MoK\a
_diffrn_radiation_wavelength 0.71073
_diffrn_reflns_av_R_equivalents 0.0593
_diffrn_reflns_av_sigmaI/netI 0.0732
_diffrn_reflns_limit_h_max 22
_diffrn_reflns_limit_h_min -22
_diffrn_reflns_limit_k_max 11
_diffrn_reflns_limit_k_min -11
_diffrn_reflns_limit_l_max 35
_diffrn_reflns_limit_l_min -49
_diffrn_reflns_number 31805
_diffrn_reflns_theta_full 25.10
_diffrn_reflns_theta_max 25.10
_diffrn_reflns_theta_min 0.98
_diffrn_standards_decay_% 0
_diffrn_standards_number 0
_exptl_absorpt_coefficient_mu 0.070
_exptl_absorpt_correction_type none
_exptl_crystal_colour Colourless
_exptl_crystal_density_diffrn 1.162
_exptl_crystal_density_method 'not measured'
_exptl_crystal_description Parallelepiped
_exptl_crystal_F_000 2912
_exptl_crystal_size_max 0.30
_exptl_crystal_size_mid 0.30
_exptl_crystal_size_min 0.20
_refine_diff_density_max 0.141
_refine_diff_density_min -0.129
_refine_ls_extinction_method none
_refine_ls_goodness_of_fit_ref 0.939
_refine_ls_hydrogen_treatment constr
_refine_ls_matrix_type full
_refine_ls_number_parameters 902
_refine_ls_number_reflns 13700
_refine_ls_number_restraints 0
_refine_ls_restrained_S_all 0.939
_refine_ls_R_factor_all 0.1516
_refine_ls_R_factor_gt 0.0596
_refine_ls_shift/su_max 0.001
_refine_ls_shift/su_mean 0.000
_refine_ls_structure_factor_coef Fsqd
_refine_ls_weighting_details 'w = 1/[\s^2^(Fo^2^)+(0.0808P)^2^] where P = (Fo^2^+2Fc^2^)/3'
_refine_ls_weighting_scheme calc
_refine_ls_wR_factor_gt 0.1392
_refine_ls_wR_factor_ref 0.1812
_reflns_number_gt 6119
_reflns_number_total 13700
_reflns_threshold_expression I>2\s(I)
_cod_data_source_file hg6006.cif
_cod_data_source_block I
_cod_depositor_comments
;
The following automatic conversions were performed:
'_symmetry_cell_setting' value 'Monoclinic' changed to 'monoclinic'
according to '/home/saulius/struct/CIF-dictionaries/cif_core.dic'
dictionary named 'cif_core.dic' version 2.4.1 from 2010-06-29.

Automatic conversion script
Id: cif_fix_enum 1527 2010-12-29 10:47:43Z saulius 

The following automatic conversions were performed:

'_symmetry_cell_setting' value 'Monoclinic' changed to 'monoclinic'
according to /home/saulius/struct/CIF-dictionaries/cif_core.dic
dictionary named 'cif_core.dic' version 2.4.1 from 2010-06-29.

Automatic conversion script
Id: cif_fix_values 1715 2011-07-08 13:25:40Z adriana 
;
_cod_original_sg_symbol_H-M 'P 21/c'
_cod_database_code 2202664
_cod_database_fobs_code 2202664

loop_
_symmetry_equiv_pos_as_xyz
'x, y, z'
'x, -y+1/2, z+1/2'
'-x, -y, -z'
'-x, y-1/2, -z-1/2'

loop_
_atom_site_label
_atom_site_fract_x
_atom_site_fract_y
_atom_site_fract_z
_atom_site_U_iso_or_equiv
_atom_site_adp_type
_atom_site_calc_flag
_atom_site_refinement_flags
_atom_site_occupancy
_atom_site_disorder_assembly
_atom_site_disorder_group
_atom_site_type_symbol
C21A 0.58408(17) 0.3842(4) 0.21003(8) 0.0815(10) Uani d . 1 . . C
H21A 0.5802 0.2852 0.2085 0.098 Uiso calc R 1 . . H
H21B 0.5777 0.4206 0.1882 0.098 Uiso calc R 1 . . H
N1A 0.39829(13) 0.4193(3) 0.25242(6) 0.0666(7) Uani d . 1 . . N
N2A 0.52812(13) 0.4362(3) 0.22621(6) 0.0691(7) Uani d . 1 . . N
N3A 0.65434(14) 0.4197(3) 0.22654(6) 0.0668(7) Uani d . 1 . . N
N4A 0.79639(13) 0.5307(3) 0.23390(6) 0.0617(7) Uani d . 1 . . N
C1A 0.33779(18) 0.4481(3) 0.26642(8) 0.0651(9) Uani d . 1 . . C
C2A 0.33671(19) 0.4242(4) 0.29907(8) 0.0781(10) Uani d . 1 . . C
H2A 0.3780 0.3956 0.3124 0.094 Uiso calc R 1 . . H
C3A 0.2753(2) 0.4423(4) 0.31189(9) 0.0874(11) Uani d . 1 . . C
H3A 0.2759 0.4248 0.3337 0.105 Uiso calc R 1 . . H
C4A 0.2134(2) 0.4854(4) 0.29337(11) 0.0901(11) Uani d . 1 . . C
H4A 0.1722 0.4967 0.3022 0.108 Uiso calc R 1 . . H
C5A 0.21410(19) 0.5113(4) 0.26134(10) 0.0879(11) Uani d . 1 . . C
H5A 0.1725 0.5405 0.2483 0.105 Uiso calc R 1 . . H
C6A 0.27494(18) 0.4951(3) 0.24811(8) 0.0773(10) Uani d . 1 . . C
H6A 0.2740 0.5161 0.2264 0.093 Uiso calc R 1 . . H
C7A 0.40042(16) 0.4762(4) 0.22053(7) 0.0764(10) Uani d . 1 . . C
H7A1 0.4059 0.5748 0.2223 0.092 Uiso calc R 1 . . H
H7A2 0.3556 0.4573 0.2065 0.092 Uiso calc R 1 . . H
C8A 0.45992(16) 0.4180(4) 0.20573(8) 0.0821(11) Uani d . 1 . . C
H8A1 0.4515 0.3209 0.2017 0.099 Uiso calc R 1 . . H
H8A2 0.4608 0.4622 0.1851 0.099 Uiso calc R 1 . . H
C9A 0.52573(17) 0.3677(4) 0.25678(8) 0.0812(10) Uani d . 1 . . C
H9A1 0.5712 0.3788 0.2708 0.097 Uiso calc R 1 . . H
H9A2 0.5178 0.2705 0.2530 0.097 Uiso calc R 1 . . H
C10A 0.46781(16) 0.4246(4) 0.27317(8) 0.0836(11) Uani d . 1 . . C
H10A 0.4659 0.3727 0.2927 0.100 Uiso calc R 1 . . H
H10B 0.4789 0.5189 0.2793 0.100 Uiso calc R 1 . . H
C11A 0.86453(17) 0.5647(4) 0.24957(8) 0.0654(9) Uani d . 1 . . C
C12A 0.87891(18) 0.6879(4) 0.26588(8) 0.0834(11) Uani d . 1 . . C
H12A 0.8418 0.7489 0.2667 0.100 Uiso calc R 1 . . H
C13A 0.9464(2) 0.7226(5) 0.28088(9) 0.0990(13) Uani d . 1 . . C
H13A 0.9539 0.8062 0.2915 0.119 Uiso calc R 1 . . H
C14A 1.0024(2) 0.6359(6) 0.28033(11) 0.1067(15) Uani d . 1 . . C
H14A 1.0479 0.6595 0.2905 0.128 Uiso calc R 1 . . H
C15A 0.9901(2) 0.5150(6) 0.26468(11) 0.1050(15) Uani d . 1 . . C
H15A 1.0280 0.4554 0.2640 0.126 Uiso calc R 1 . . H
C16A 0.92251(19) 0.4776(4) 0.24954(8) 0.0841(11) Uani d . 1 . . C
H16A 0.9158 0.3931 0.2392 0.101 Uiso calc R 1 . . H
C17A 0.78205(17) 0.3853(4) 0.22794(8) 0.0764(10) Uani d . 1 . . C
H17A 0.7888 0.3370 0.2484 0.092 Uiso calc R 1 . . H
H17B 0.8160 0.3490 0.2153 0.092 Uiso calc R 1 . . H
C18A 0.70800(17) 0.3584(4) 0.21043(8) 0.0765(10) Uani d . 1 . . C
H18A 0.7034 0.3947 0.1887 0.092 Uiso calc R 1 . . H
H18B 0.7001 0.2602 0.2088 0.092 Uiso calc R 1 . . H
C19A 0.66619(15) 0.5665(3) 0.22680(8) 0.0704(9) Uani d . 1 . . C
H19A 0.6296 0.6120 0.2365 0.085 Uiso calc R 1 . . H
H19B 0.6630 0.5994 0.2048 0.085 Uiso calc R 1 . . H
C20A 0.73808(15) 0.6009(3) 0.24556(8) 0.0711(9) Uani d . 1 . . C
H20A 0.7455 0.6990 0.2445 0.085 Uiso calc R 1 . . H
H20B 0.7389 0.5770 0.2681 0.085 Uiso calc R 1 . . H
C21B 0.07067(14) 0.7503(4) 0.17766(7) 0.0691(9) Uani d . 1 . . C
H21C 0.0814 0.7059 0.1986 0.083 Uiso calc R 1 . . H
H21D 0.0653 0.8476 0.1813 0.083 Uiso calc R 1 . . H
N1B -0.14382(11) 0.6967(2) 0.13357(5) 0.0549(6) Uani d . 1 . . N
N2B 0.00459(11) 0.6968(3) 0.16048(6) 0.0614(7) Uani d . 1 . . N
N3B 0.12954(11) 0.7292(3) 0.16021(5) 0.0569(7) Uani d . 1 . . N
N4B 0.26937(11) 0.6341(3) 0.15350(6) 0.0591(7) Uani d . 1 . . N
C1B -0.21255(14) 0.6604(3) 0.11888(7) 0.0508(7) Uani d . 1 . . C
C2B -0.26561(14) 0.6339(3) 0.13722(7) 0.0576(8) Uani d . 1 . . C
H2B -0.2547 0.6381 0.1596 0.069 Uiso calc R 1 . . H
C3B -0.33371(14) 0.6016(3) 0.12299(8) 0.0653(9) Uani d . 1 . . C
H3B -0.3680 0.5847 0.1359 0.078 Uiso calc R 1 . . H
C4B -0.35219(15) 0.5937(3) 0.08993(8) 0.0649(9) Uani d . 1 . . C
H4B -0.3982 0.5703 0.0804 0.078 Uiso calc R 1 . . H
C5B -0.30105(15) 0.6211(3) 0.07141(7) 0.0663(9) Uani d . 1 . . C
H5B -0.3128 0.6179 0.0490 0.080 Uiso calc R 1 . . H
C6B -0.23243(14) 0.6534(3) 0.08542(7) 0.0569(8) Uani d . 1 . . C
H6B -0.1987 0.6710 0.0723 0.068 Uiso calc R 1 . . H
C7B -0.08886(13) 0.7105(3) 0.11337(6) 0.0574(8) Uani d . 1 . . C
H7B1 -0.1068 0.7667 0.0947 0.069 Uiso calc R 1 . . H
H7B2 -0.0776 0.6208 0.1056 0.069 Uiso calc R 1 . . H
C8B -0.02224(14) 0.7745(3) 0.13152(7) 0.0634(9) Uani d . 1 . . C
H8B1 0.0138 0.7779 0.1177 0.076 Uiso calc R 1 . . H
H8B2 -0.0323 0.8677 0.1374 0.076 Uiso calc R 1 . . H
C9B -0.04973(15) 0.6955(4) 0.18076(7) 0.0819(11) Uani d . 1 . . C
H9B1 -0.0600 0.7889 0.1865 0.098 Uiso calc R 1 . . H
H9B2 -0.0322 0.6463 0.2006 0.098 Uiso calc R 1 . . H
C10B -0.11685(15) 0.6291(4) 0.16414(7) 0.0826(11) Uani d . 1 . . C
H10C -0.1076 0.5334 0.1602 0.099 Uiso calc R 1 . . H
H10D -0.1526 0.6332 0.1781 0.099 Uiso calc R 1 . . H
C11B 0.33297(14) 0.6052(3) 0.14223(7) 0.0568(8) Uani d . 1 . . C
C12B 0.38960(16) 0.6979(4) 0.14569(8) 0.0805(11) Uani d . 1 . . C
H12B 0.3850 0.7830 0.1551 0.097 Uiso calc R 1 . . H
C13B 0.45253(18) 0.6637(5) 0.13510(10) 0.0924(12) Uani d . 1 . . C
H13B 0.4896 0.7270 0.1376 0.111 Uiso calc R 1 . . H
C14B 0.46184(18) 0.5404(5) 0.12113(8) 0.0853(11) Uani d . 1 . . C
H14B 0.5041 0.5195 0.1138 0.102 Uiso calc R 1 . . H
C15B 0.40709(17) 0.4487(4) 0.11825(7) 0.0795(10) Uani d . 1 . . C
H15B 0.4127 0.3631 0.1093 0.095 Uiso calc R 1 . . H
C16B 0.34391(16) 0.4800(4) 0.12831(7) 0.0680(9) Uani d . 1 . . C
H16B 0.3075 0.4154 0.1257 0.082 Uiso calc R 1 . . H
C17B 0.20497(14) 0.5666(3) 0.13728(8) 0.0741(10) Uani d . 1 . . C
H17C 0.2143 0.4695 0.1353 0.089 Uiso calc R 1 . . H
H17D 0.1921 0.6040 0.1157 0.089 Uiso calc R 1 . . H
C18B 0.14389(15) 0.5851(4) 0.15545(8) 0.0737(10) Uani d . 1 . . C
H18C 0.1017 0.5420 0.1435 0.088 Uiso calc R 1 . . H
H18D 0.1550 0.5402 0.1763 0.088 Uiso calc R 1 . . H
C19B 0.19342(14) 0.7906(3) 0.17793(7) 0.0649(9) Uani d . 1 . . C
H19C 0.2046 0.7474 0.1990 0.078 Uiso calc R 1 . . H
H19D 0.1848 0.8871 0.1813 0.078 Uiso calc R 1 . . H
C20B 0.25571(14) 0.7763(3) 0.16071(7) 0.0669(9) Uani d . 1 . . C
H20C 0.2467 0.8280 0.1407 0.080 Uiso calc R 1 . . H
H20D 0.2976 0.8146 0.1740 0.080 Uiso calc R 1 . . H
C21C -0.05611(14) 1.2722(4) 0.08137(8) 0.0740(10) Uani d . 1 . . C
H21E -0.0476 1.3685 0.0863 0.089 Uiso calc R 1 . . H
H21F -0.0700 1.2636 0.0582 0.089 Uiso calc R 1 . . H
N1C -0.25779(11) 1.1465(3) 0.09902(6) 0.0597(7) Uani d . 1 . . N
N2C -0.11361(11) 1.2239(3) 0.09717(6) 0.0625(7) Uani d . 1 . . N
N3C 0.00896(11) 1.1958(3) 0.09156(6) 0.0596(7) Uani d . 1 . . N
N4C 0.15685(11) 1.1847(3) 0.11794(6) 0.0599(7) Uani d . 1 . . N
C1C -0.32299(14) 1.1040(3) 0.10728(6) 0.0529(8) Uani d . 1 . . C
C2C -0.35090(14) 0.9765(3) 0.09799(7) 0.0619(8) Uani d . 1 . . C
H2C -0.3249 0.9168 0.0871 0.074 Uiso calc R 1 . . H
C3C -0.41632(15) 0.9361(4) 0.10447(8) 0.0706(9) Uani d . 1 . . C
H3C -0.4341 0.8501 0.0979 0.085 Uiso calc R 1 . . H
C4C -0.45553(17) 1.0224(4) 0.12067(8) 0.0747(10) Uani d . 1 . . C
H4C -0.4996 0.9949 0.1252 0.090 Uiso calc R 1 . . H
C5C -0.42926(16) 1.1479(4) 0.13001(7) 0.0732(10) Uani d . 1 . . C
H5C -0.4557 1.2068 0.1408 0.088 Uiso calc R 1 . . H
C6C -0.36334(15) 1.1895(3) 0.12364(7) 0.0654(9) Uani d . 1 . . C
H6C -0.3459 1.2756 0.1304 0.078 Uiso calc R 1 . . H
C7C -0.23045(15) 1.2789(3) 0.11032(9) 0.0815(11) Uani d . 1 . . C
H7C1 -0.2132 1.2745 0.1334 0.098 Uiso calc R 1 . . H
H7C2 -0.2685 1.3460 0.1066 0.098 Uiso calc R 1 . . H
C8C -0.17095(15) 1.3233(3) 0.09319(9) 0.0823(11) Uani d . 1 . . C
H8C1 -0.1891 1.3349 0.0704 0.099 Uiso calc R 1 . . H
H8C2 -0.1527 1.4111 0.1017 0.099 Uiso calc R 1 . . H
C9C -0.14149(15) 1.0941(3) 0.08473(8) 0.0680(9) Uani d . 1 . . C
H9C1 -0.1036 1.0266 0.0875 0.082 Uiso calc R 1 . . H
H9C2 -0.1593 1.1026 0.0618 0.082 Uiso calc R 1 . . H
C10C -0.20047(14) 1.0462(3) 0.10171(8) 0.0717(9) Uani d . 1 . . C
H10E -0.2191 0.9600 0.0924 0.086 Uiso calc R 1 . . H
H10F -0.1818 1.0304 0.1244 0.086 Uiso calc R 1 . . H
C11C 0.22804(14) 1.1508(3) 0.13000(7) 0.0544(8) Uani d . 1 . . C
C12C 0.27477(14) 1.1056(3) 0.11025(7) 0.0641(9) Uani d . 1 . . C
H12C 0.2582 1.0913 0.0884 0.077 Uiso calc R 1 . . H
C13C 0.34514(15) 1.0815(4) 0.12231(8) 0.0743(10) Uani d . 1 . . C
H13C 0.3756 1.0522 0.1085 0.089 Uiso calc R 1 . . H
C14C 0.37091(15) 1.1000(4) 0.15434(9) 0.0765(10) Uani d . 1 . . C
H14C 0.4186 1.0836 0.1624 0.092 Uiso calc R 1 . . H
C15C 0.32569(15) 1.1428(4) 0.17436(8) 0.0735(10) Uani d . 1 . . C
H15C 0.3428 1.1549 0.1963 0.088 Uiso calc R 1 . . H
C16C 0.25478(14) 1.1686(3) 0.16257(7) 0.0649(9) Uani d . 1 . . C
H16C 0.2248 1.1981 0.1766 0.078 Uiso calc R 1 . . H
C17C 0.10275(13) 1.1377(4) 0.13622(7) 0.0689(9) Uani d . 1 . . C
H17E 0.1190 1.1528 0.1591 0.083 Uiso calc R 1 . . H
H17F 0.0950 1.0402 0.1328 0.083 Uiso calc R 1 . . H
C18C 0.03437(14) 1.2133(4) 0.12580(7) 0.0714(10) Uani d . 1 . . C
H18E -0.0013 1.1797 0.1379 0.086 Uiso calc R 1 . . H
H18F 0.0416 1.3100 0.1306 0.086 Uiso calc R 1 . . H
C19C 0.06341(14) 1.2419(4) 0.07380(7) 0.0747(10) Uani d . 1 . . C
H19E 0.0711 1.3394 0.0774 0.090 Uiso calc R 1 . . H
H19F 0.0471 1.2279 0.0509 0.090 Uiso calc R 1 . . H
C20C 0.13233(14) 1.1680(4) 0.08360(7) 0.0716(10) Uani d . 1 . . C
H20E 0.1259 1.0713 0.0785 0.086 Uiso calc R 1 . . H
H20F 0.1677 1.2040 0.0716 0.086 Uiso calc R 1 . . H
N1D 0.19704(16) 1.2529(3) 0.00832(6) 0.0747(8) Uani d . 1 . . N
N2D 0.34792(15) 1.2924(3) 0.01898(6) 0.0730(8) Uani d . 1 . . N
N3D 0.47028(14) 1.2282(3) 0.02027(6) 0.0752(8) Uani d . 1 . . N
N4D 0.59853(14) 1.2342(3) -0.00633(6) 0.0851(9) Uani d . 1 . . N
C21D 0.41971(19) 1.2976(4) 0.03654(9) 0.0958(12) Uani d . 1 . . C
H21G 0.4339 1.3927 0.0398 0.115 Uiso calc R 1 . . H
H21H 0.4207 1.2564 0.0576 0.115 Uiso calc R 1 . . H
C1D 0.1269(2) 1.2489(5) -0.00826(9) 0.0854(11) Uani d . 1 . . C
C2D 0.0957(3) 1.1250(6) -0.01692(12) 0.1385(19) Uani d . 1 . . C
H2D 0.1214 1.0447 -0.0118 0.166 Uiso calc R 1 . . H
C3D 0.0263(4) 1.1176(9) -0.03317(18) 0.193(4) Uani d . 1 . . C
H3D 0.0058 1.0331 -0.0393 0.231 Uiso calc R 1 . . H
C4D -0.0111(4) 1.2334(12) -0.03994(19) 0.187(4) Uani d . 1 . . C
H4D -0.0579 1.2281 -0.0506 0.224 Uiso calc R 1 . . H
C5D 0.0177(3) 1.3581(9) -0.03169(16) 0.168(3) Uani d . 1 . . C
H5D -0.0090 1.4375 -0.0365 0.202 Uiso calc R 1 . . H
C6D 0.0874(3) 1.3651(6) -0.01604(11) 0.1240(17) Uani d . 1 . . C
H6D 0.1078 1.4503 -0.0107 0.149 Uiso calc R 1 . . H
C7D 0.22881(18) 1.3886(4) 0.01275(8) 0.0835(11) Uani d . 1 . . C
H7D1 0.1984 1.4474 0.0232 0.100 Uiso calc R 1 . . H
H7D2 0.2321 1.4276 -0.0082 0.100 Uiso calc R 1 . . H
C8D 0.30139(19) 1.3843(4) 0.03281(9) 0.0905(11) Uani d . 1 . . C
H8D1 0.3217 1.4757 0.0343 0.109 Uiso calc R 1 . . H
H8D2 0.2977 1.3541 0.0545 0.109 Uiso calc R 1 . . H
C9D 0.31806(19) 1.1576(4) 0.01859(9) 0.0844(11) Uani d . 1 . . C
H9D1 0.3150 1.1299 0.0405 0.101 Uiso calc R 1 . . H
H9D2 0.3491 1.0935 0.0100 0.101 Uiso calc R 1 . . H
C10D 0.24588(18) 1.1521(4) -0.00140(9) 0.0811(10) Uani d . 1 . . C
H10G 0.2501 1.1675 -0.0239 0.097 Uiso calc R 1 . . H
H10H 0.2262 1.0612 0.0002 0.097 Uiso calc R 1 . . H
C11D 0.66054(18) 1.2249(3) -0.01976(8) 0.0688(9) Uani d . 1 . . C
C12D 0.65992(19) 1.2154(4) -0.05227(8) 0.0849(11) Uani d . 1 . . C
H12D 0.6167 1.2085 -0.0662 0.102 Uiso calc R 1 . . H
C13D 0.7217(2) 1.2159(4) -0.06471(10) 0.1077(14) Uani d . 1 . . C
H13D 0.7198 1.2097 -0.0870 0.129 Uiso calc R 1 . . H
C14D 0.7859(2) 1.2252(5) -0.04535(13) 0.1113(15) Uani d . 1 . . C
H14D 0.8277 1.2257 -0.0541 0.134 Uiso calc R 1 . . H
C15D 0.7879(2) 1.2339(4) -0.01313(11) 0.0988(13) Uani d . 1 . . C
H15D 0.8315 1.2403 0.0005 0.119 Uiso calc R 1 . . H
C16D 0.72651(19) 1.2333(4) -0.00049(9) 0.0847(11) Uani d . 1 . . C
H16D 0.7291 1.2389 0.0218 0.102 Uiso calc R 1 . . H
C17D 0.59527(18) 1.1665(5) 0.02417(8) 0.0959(13) Uani d . 1 . . C
H17G 0.6412 1.1724 0.0381 0.115 Uiso calc R 1 . . H
H17H 0.5838 1.0704 0.0204 0.115 Uiso calc R 1 . . H
C18D 0.54025(18) 1.2325(4) 0.04016(8) 0.0954(12) Uani d . 1 . . C
H18G 0.5384 1.1865 0.0605 0.114 Uiso calc R 1 . . H
H18H 0.5535 1.3273 0.0449 0.114 Uiso calc R 1 . . H
C19D 0.47367(18) 1.2892(4) -0.01086(8) 0.0912(12) Uani d . 1 . . C
H19G 0.4832 1.3864 -0.0080 0.109 Uiso calc R 1 . . H
H19H 0.4278 1.2791 -0.0246 0.109 Uiso calc R 1 . . H
C20D 0.52983(17) 1.2259(5) -0.02724(8) 0.0959(13) Uani d . 1 . . C
H20G 0.5181 1.1308 -0.0322 0.115 Uiso calc R 1 . . H
H20H 0.5319 1.2736 -0.0474 0.115 Uiso calc R 1 . . H

loop_
_atom_site_aniso_label
_atom_site_aniso_U_11
_atom_site_aniso_U_22
_atom_site_aniso_U_33
_atom_site_aniso_U_12
_atom_site_aniso_U_13
_atom_site_aniso_U_23
C21A 0.092(3) 0.076(3) 0.073(2) -0.011(2) 0.002(2) -0.006(2)
N1A 0.0722(17) 0.066(2) 0.0568(17) -0.0072(14) -0.0034(14) 0.0091(14)
N2A 0.0723(17) 0.075(2) 0.0557(17) -0.0048(15) -0.0023(14) 0.0022(15)
N3A 0.0780(18) 0.062(2) 0.0600(17) 0.0036(15) 0.0093(14) -0.0047(14)
N4A 0.0657(17) 0.061(2) 0.0596(16) 0.0109(14) 0.0152(13) 0.0026(13)
C1A 0.077(2) 0.048(2) 0.064(2) -0.0118(18) -0.0040(19) 0.0013(17)
C2A 0.089(3) 0.075(3) 0.065(2) -0.005(2) -0.004(2) 0.0016(19)
C3A 0.103(3) 0.086(3) 0.073(3) -0.011(2) 0.015(2) -0.005(2)
C4A 0.090(3) 0.081(3) 0.101(3) -0.008(2) 0.021(3) -0.006(2)
C5A 0.079(3) 0.085(3) 0.096(3) -0.004(2) 0.003(2) 0.010(2)
C6A 0.080(2) 0.077(3) 0.071(2) -0.003(2) 0.000(2) 0.0141(19)
C7A 0.077(2) 0.086(3) 0.060(2) -0.009(2) -0.0065(18) 0.0077(19)
C8A 0.080(2) 0.103(3) 0.059(2) -0.016(2) -0.0022(19) -0.001(2)
C9A 0.085(2) 0.081(3) 0.073(2) 0.005(2) -0.001(2) 0.017(2)
C10A 0.081(2) 0.099(3) 0.066(2) 0.007(2) -0.002(2) 0.016(2)
C11A 0.069(2) 0.078(3) 0.052(2) 0.010(2) 0.0182(17) 0.0166(19)
C12A 0.067(2) 0.101(3) 0.083(3) 0.000(2) 0.015(2) 0.000(2)
C13A 0.081(3) 0.113(4) 0.101(3) -0.012(3) 0.009(2) 0.006(3)
C14A 0.077(3) 0.137(5) 0.104(4) -0.005(3) 0.007(2) 0.040(3)
C15A 0.075(3) 0.127(5) 0.115(4) 0.022(3) 0.021(3) 0.051(3)
C16A 0.076(2) 0.089(3) 0.089(3) 0.017(2) 0.018(2) 0.026(2)
C17A 0.090(3) 0.070(3) 0.071(2) 0.018(2) 0.0177(19) 0.0014(19)
C18A 0.099(3) 0.060(2) 0.070(2) 0.010(2) 0.013(2) -0.0032(18)
C19A 0.072(2) 0.063(3) 0.074(2) 0.0060(18) 0.0068(18) -0.0031(18)
C20A 0.066(2) 0.066(2) 0.081(2) 0.0067(18) 0.0129(18) -0.0115(18)
C21B 0.0558(18) 0.096(3) 0.054(2) -0.0030(18) 0.0064(16) -0.0010(18)
N1B 0.0492(14) 0.0701(19) 0.0453(14) -0.0007(12) 0.0080(12) 0.0078(12)
N2B 0.0485(14) 0.083(2) 0.0524(15) -0.0074(13) 0.0078(12) 0.0057(14)
N3B 0.0454(14) 0.066(2) 0.0583(16) -0.0062(13) 0.0060(12) -0.0032(13)
N4B 0.0459(14) 0.0590(19) 0.0708(17) -0.0068(13) 0.0045(12) -0.0038(13)
C1B 0.0473(17) 0.049(2) 0.056(2) 0.0055(14) 0.0092(15) 0.0034(14)
C2B 0.0551(18) 0.068(2) 0.0513(18) 0.0036(16) 0.0137(15) 0.0002(15)
C3B 0.0465(18) 0.074(3) 0.077(2) 0.0017(16) 0.0152(17) 0.0046(18)
C4B 0.0518(18) 0.075(3) 0.064(2) 0.0010(16) -0.0012(17) 0.0021(18)
C5B 0.061(2) 0.080(3) 0.057(2) 0.0048(18) 0.0069(17) 0.0041(17)
C6B 0.0488(17) 0.071(2) 0.052(2) 0.0045(15) 0.0104(15) 0.0088(16)
C7B 0.0533(17) 0.066(2) 0.0521(19) -0.0067(15) 0.0082(15) 0.0090(15)
C8B 0.0599(18) 0.076(2) 0.055(2) -0.0069(17) 0.0106(16) 0.0075(17)
C9B 0.059(2) 0.136(4) 0.050(2) -0.009(2) 0.0063(17) 0.010(2)
C10B 0.0578(19) 0.131(3) 0.057(2) -0.019(2) 0.0041(16) 0.024(2)
C11B 0.0464(17) 0.068(2) 0.0548(19) -0.0046(17) 0.0034(14) 0.0070(17)
C12B 0.058(2) 0.067(3) 0.119(3) -0.0101(18) 0.019(2) 0.005(2)
C13B 0.058(2) 0.098(4) 0.123(3) -0.013(2) 0.020(2) 0.024(3)
C14B 0.066(2) 0.116(4) 0.078(3) 0.002(3) 0.0246(19) 0.007(2)
C15B 0.069(2) 0.104(3) 0.067(2) -0.002(2) 0.0144(18) -0.015(2)
C16B 0.0577(19) 0.084(3) 0.062(2) -0.0110(18) 0.0096(16) -0.0096(19)
C17B 0.0497(18) 0.069(2) 0.104(3) -0.0135(17) 0.0136(18) -0.017(2)
C18B 0.0584(19) 0.066(3) 0.096(3) -0.0156(18) 0.0108(18) -0.001(2)
C19B 0.0591(19) 0.070(2) 0.064(2) -0.0094(17) 0.0046(16) -0.0069(17)
C20B 0.0582(19) 0.062(3) 0.080(2) -0.0127(17) 0.0101(17) -0.0086(18)
C21C 0.0537(19) 0.074(3) 0.092(3) -0.0039(18) 0.0064(18) 0.015(2)
N1C 0.0452(14) 0.0454(17) 0.0869(19) 0.0061(13) 0.0063(13) -0.0085(14)
N2C 0.0458(14) 0.0518(18) 0.089(2) 0.0049(13) 0.0081(13) 0.0005(14)
N3C 0.0430(13) 0.0715(19) 0.0634(17) -0.0014(13) 0.0063(12) 0.0028(13)
N4C 0.0440(14) 0.080(2) 0.0569(16) -0.0042(13) 0.0125(12) 0.0048(13)
C1C 0.0451(17) 0.059(2) 0.0516(18) 0.0100(16) -0.0006(14) -0.0007(16)
C2C 0.0509(18) 0.059(2) 0.074(2) 0.0049(16) 0.0049(16) -0.0060(17)
C3C 0.0529(19) 0.069(3) 0.090(3) 0.0009(18) 0.0113(17) -0.0009(19)
C4C 0.0544(19) 0.088(3) 0.081(2) 0.002(2) 0.0099(18) 0.010(2)
C5C 0.060(2) 0.092(3) 0.069(2) 0.016(2) 0.0154(17) -0.005(2)
C6C 0.060(2) 0.069(2) 0.065(2) 0.0073(18) 0.0045(16) -0.0082(17)
C7C 0.0565(19) 0.062(3) 0.125(3) 0.0028(18) 0.013(2) -0.026(2)
C8C 0.059(2) 0.049(2) 0.139(3) 0.0016(17) 0.013(2) -0.012(2)
C9C 0.0567(18) 0.054(2) 0.096(3) 0.0092(17) 0.0199(18) 0.0000(19)
C10C 0.0564(19) 0.056(2) 0.105(3) 0.0090(17) 0.0203(18) 0.0003(19)
C11C 0.0459(17) 0.063(2) 0.055(2) -0.0110(15) 0.0097(15) 0.0056(16)
C12C 0.0500(18) 0.080(3) 0.064(2) -0.0058(16) 0.0146(16) -0.0040(17)
C13C 0.0507(19) 0.097(3) 0.077(3) 0.0004(18) 0.0163(18) -0.007(2)
C14C 0.0433(18) 0.097(3) 0.090(3) -0.0091(18) 0.0112(19) 0.010(2)
C15C 0.0521(19) 0.102(3) 0.065(2) -0.0198(19) 0.0037(17) 0.0072(19)
C16C 0.0493(18) 0.086(3) 0.061(2) -0.0082(17) 0.0159(16) 0.0044(18)
C17C 0.0460(17) 0.103(3) 0.059(2) -0.0026(18) 0.0129(15) 0.0064(18)
C18C 0.0518(18) 0.090(3) 0.074(2) 0.0003(18) 0.0166(17) -0.0069(19)
C19C 0.0539(19) 0.102(3) 0.068(2) -0.0036(19) 0.0096(17) 0.021(2)
C20C 0.0502(18) 0.110(3) 0.055(2) -0.0042(18) 0.0095(16) 0.0042(19)
N1D 0.089(2) 0.071(2) 0.0699(19) -0.0012(18) 0.0281(16) -0.0063(16)
N2D 0.0821(19) 0.067(2) 0.0701(19) 0.0049(17) 0.0121(16) -0.0089(15)
N3D 0.0778(19) 0.097(2) 0.0484(17) 0.0038(16) 0.0033(15) 0.0014(15)
N4D 0.0706(18) 0.132(3) 0.0478(17) -0.0099(18) -0.0053(15) 0.0148(17)
C21D 0.100(3) 0.112(4) 0.073(3) -0.001(2) 0.007(2) -0.017(2)
C1D 0.083(3) 0.113(4) 0.070(3) -0.001(3) 0.039(2) -0.012(3)
C2D 0.104(4) 0.151(5) 0.168(5) -0.031(4) 0.046(3) -0.068(4)
C3D 0.109(5) 0.257(10) 0.224(7) -0.047(5) 0.059(5) -0.120(7)
C4D 0.087(5) 0.300(14) 0.180(6) -0.014(6) 0.041(4) -0.049(8)
C5D 0.101(5) 0.249(10) 0.159(6) 0.030(5) 0.034(4) 0.034(6)
C6D 0.086(3) 0.161(5) 0.129(4) 0.018(3) 0.027(3) 0.017(3)
C7D 0.092(3) 0.076(3) 0.084(3) 0.014(2) 0.019(2) -0.014(2)
C8D 0.107(3) 0.079(3) 0.086(3) 0.005(2) 0.016(2) -0.019(2)
C9D 0.105(3) 0.072(3) 0.081(3) 0.010(2) 0.026(2) 0.010(2)
C10D 0.099(3) 0.063(3) 0.090(3) -0.011(2) 0.039(2) -0.005(2)
C11D 0.075(2) 0.068(2) 0.062(2) -0.0078(18) 0.005(2) 0.0075(18)
C12D 0.086(3) 0.106(3) 0.062(3) -0.005(2) 0.007(2) 0.007(2)
C13D 0.113(3) 0.135(4) 0.079(3) 0.009(3) 0.028(3) 0.013(3)
C14D 0.080(3) 0.131(4) 0.125(4) 0.011(3) 0.023(3) 0.034(3)
C15D 0.079(3) 0.112(4) 0.099(3) -0.008(2) -0.003(3) 0.021(3)
C16D 0.074(2) 0.099(3) 0.076(3) -0.006(2) -0.002(2) 0.009(2)
C17D 0.084(2) 0.147(4) 0.055(2) 0.010(2) 0.005(2) 0.019(2)
C18D 0.094(3) 0.136(4) 0.050(2) 0.008(3) -0.006(2) 0.008(2)
C19D 0.087(3) 0.116(4) 0.065(2) -0.004(2) -0.006(2) 0.018(2)
C20D 0.070(2) 0.161(4) 0.052(2) -0.006(2) -0.0016(19) 0.016(2)

loop_
_atom_type_symbol
_atom_type_description
_atom_type_scat_dispersion_real
_atom_type_scat_dispersion_imag
_atom_type_scat_source
C C 0.0033 0.0016 'International Tables Vol C Tables 4.2.6.8 and 6.1.1.4'
H H 0.0000 0.0000 'International Tables Vol C Tables 4.2.6.8 and 6.1.1.4'
N N 0.0061 0.0033 'International Tables Vol C Tables 4.2.6.8 and 6.1.1.4'

loop_
_geom_angle_atom_site_label_1
_geom_angle_atom_site_label_2
_geom_angle_atom_site_label_3
_geom_angle
N3A C21A N2A 112.8(3)
N3A C21A H21A 109.0
N2A C21A H21A 109.0
N3A C21A H21B 109.0
N2A C21A H21B 109.0
H21A C21A H21B 107.8
C1A N1A C7A 117.2(3)
C1A N1A C10A 118.0(3)
C7A N1A C10A 112.0(3)
C8A N2A C21A 109.7(3)
C8A N2A C9A 108.2(3)
C21A N2A C9A 112.7(3)
C21A N3A C18A 110.3(3)
C21A N3A C19A 111.8(3)
C18A N3A C19A 106.9(3)
C11A N4A C20A 115.6(3)
C11A N4A C17A 116.5(3)
C20A N4A C17A 112.5(3)
C6A C1A C2A 116.6(3)
C6A C1A N1A 121.8(3)
C2A C1A N1A 121.6(3)
C3A C2A C1A 120.9(3)
C3A C2A H2A 119.5
C1A C2A H2A 119.5
C4A C3A C2A 121.7(4)
C4A C3A H3A 119.1
C2A C3A H3A 119.1
C3A C4A C5A 117.9(4)
C3A C4A H4A 121.1
C5A C4A H4A 121.1
C4A C5A C6A 121.3(3)
C4A C5A H5A 119.3
C6A C5A H5A 119.3
C5A C6A C1A 121.5(3)
C5A C6A H6A 119.3
C1A C6A H6A 119.3
N1A C7A C8A 112.1(3)
N1A C7A H7A1 109.2
C8A C7A H7A1 109.2
N1A C7A H7A2 109.2
C8A C7A H7A2 109.2
H7A1 C7A H7A2 107.9
N2A C8A C7A 112.1(3)
N2A C8A H8A1 109.2
C7A C8A H8A1 109.2
N2A C8A H8A2 109.2
C7A C8A H8A2 109.2
H8A1 C8A H8A2 107.9
N2A C9A C10A 111.5(3)
N2A C9A H9A1 109.3
C10A C9A H9A1 109.3
N2A C9A H9A2 109.3
C10A C9A H9A2 109.3
H9A1 C9A H9A2 108.0
N1A C10A C9A 112.2(3)
N1A C10A H10A 109.2
C9A C10A H10A 109.2
N1A C10A H10B 109.2
C9A C10A H10B 109.2
H10A C10A H10B 107.9
C12A C11A C16A 115.9(3)
C12A C11A N4A 122.1(3)
C16A C11A N4A 122.0(4)
C13A C12A C11A 122.1(4)
C13A C12A H12A 118.9
C11A C12A H12A 118.9
C14A C13A C12A 120.9(4)
C14A C13A H13A 119.6
C12A C13A H13A 119.6
C15A C14A C13A 118.4(4)
C15A C14A H14A 120.8
C13A C14A H14A 120.8
C14A C15A C16A 121.7(4)
C14A C15A H15A 119.2
C16A C15A H15A 119.2
C15A C16A C11A 121.0(4)
C15A C16A H16A 119.5
C11A C16A H16A 119.5
N4A C17A C18A 112.8(3)
N4A C17A H17A 109.0
C18A C17A H17A 109.0
N4A C17A H17B 109.0
C18A C17A H17B 109.0
H17A C17A H17B 107.8
N3A C18A C17A 112.3(3)
N3A C18A H18A 109.2
C17A C18A H18A 109.2
N3A C18A H18B 109.2
C17A C18A H18B 109.2
H18A C18A H18B 107.9
N3A C19A C20A 110.6(3)
N3A C19A H19A 109.5
C20A C19A H19A 109.5
N3A C19A H19B 109.5
C20A C19A H19B 109.5
H19A C19A H19B 108.1
N4A C20A C19A 113.5(3)
N4A C20A H20A 108.9
C19A C20A H20A 108.9
N4A C20A H20B 108.9
C19A C20A H20B 108.9
H20A C20A H20B 107.7
N2B C21B N3B 112.3(2)
N2B C21B H21C 109.1
N3B C21B H21C 109.1
N2B C21B H21D 109.1
N3B C21B H21D 109.1
H21C C21B H21D 107.9
C1B N1B C7B 118.5(2)
C1B N1B C10B 116.2(2)
C7B N1B C10B 111.8(2)
C21B N2B C9B 111.1(2)
C21B N2B C8B 112.8(2)
C9B N2B C8B 108.1(2)
C19B N3B C21B 109.7(2)
C19B N3B C18B 108.1(2)
C21B N3B C18B 112.7(2)
C11B N4B C20B 117.2(2)
C11B N4B C17B 117.3(2)
C20B N4B C17B 111.3(2)
C2B C1B C6B 116.5(3)
C2B C1B N1B 121.1(3)
C6B C1B N1B 122.4(2)
C3B C2B C1B 121.5(3)
C3B C2B H2B 119.2
C1B C2B H2B 119.2
C2B C3B C4B 121.2(3)
C2B C3B H3B 119.4
C4B C3B H3B 119.4
C5B C4B C3B 118.3(3)
C5B C4B H4B 120.9
C3B C4B H4B 120.9
C4B C5B C6B 121.1(3)
C4B C5B H5B 119.5
C6B C5B H5B 119.5
C5B C6B C1B 121.4(3)
C5B C6B H6B 119.3
C1B C6B H6B 119.3
N1B C7B C8B 111.8(2)
N1B C7B H7B1 109.3
C8B C7B H7B1 109.3
N1B C7B H7B2 109.3
C8B C7B H7B2 109.3
H7B1 C7B H7B2 107.9
N2B C8B C7B 111.0(2)
N2B C8B H8B1 109.4
C7B C8B H8B1 109.4
N2B C8B H8B2 109.4
C7B C8B H8B2 109.4
H8B1 C8B H8B2 108.0
N2B C9B C10B 111.6(3)
N2B C9B H9B1 109.3
C10B C9B H9B1 109.3
N2B C9B H9B2 109.3
C10B C9B H9B2 109.3
H9B1 C9B H9B2 108.0
N1B C10B C9B 111.3(3)
N1B C10B H10C 109.4
C9B C10B H10C 109.4
N1B C10B H10D 109.4
C9B C10B H10D 109.4
H10C C10B H10D 108.0
C16B C11B C12B 116.6(3)
C16B C11B N4B 121.3(3)
C12B C11B N4B 122.0(3)
C13B C12B C11B 120.3(4)
C13B C12B H12B 119.9
C11B C12B H12B 119.9
C14B C13B C12B 122.1(4)
C14B C13B H13B 119.0
C12B C13B H13B 119.0
C13B C14B C15B 117.7(3)
C13B C14B H14B 121.1
C15B C14B H14B 121.1
C14B C15B C16B 121.5(4)
C14B C15B H15B 119.2
C16B C15B H15B 119.2
C15B C16B C11B 121.7(3)
C15B C16B H16B 119.1
C11B C16B H16B 119.1
N4B C17B C18B 111.8(3)
N4B C17B H17C 109.3
C18B C17B H17C 109.3
N4B C17B H17D 109.3
C18B C17B H17D 109.3
H17C C17B H17D 107.9
N3B C18B C17B 111.4(3)
N3B C18B H18C 109.3
C17B C18B H18C 109.3
N3B C18B H18D 109.3
C17B C18B H18D 109.3
H18C C18B H18D 108.0
N3B C19B C20B 112.4(2)
N3B C19B H19C 109.1
C20B C19B H19C 109.1
N3B C19B H19D 109.1
C20B C19B H19D 109.1
H19C C19B H19D 107.9
N4B C20B C19B 112.0(3)
N4B C20B H20C 109.2
C19B C20B H20C 109.2
N4B C20B H20D 109.2
C19B C20B H20D 109.2
H20C C20B H20D 107.9
N2C C21C N3C 111.8(3)
N2C C21C H21E 109.2
N3C C21C H21E 109.2
N2C C21C H21F 109.2
N3C C21C H21F 109.2
H21E C21C H21F 107.9
C1C N1C C7C 118.0(2)
C1C N1C C10C 117.6(2)
C7C N1C C10C 110.5(2)
C9C N2C C21C 112.5(3)
C9C N2C C8C 108.8(2)
C21C N2C C8C 110.0(3)
C19C N3C C18C 108.9(2)
C19C N3C C21C 109.8(2)
C18C N3C C21C 111.2(2)
C11C N4C C20C 117.7(2)
C11C N4C C17C 117.4(2)
C20C N4C C17C 110.4(2)
C2C C1C C6C 117.4(3)
C2C C1C N1C 120.7(3)
C6C C1C N1C 121.8(3)
C3C C2C C1C 121.4(3)
C3C C2C H2C 119.3
C1C C2C H2C 119.3
C2C C3C C4C 120.3(3)
C2C C3C H3C 119.8
C4C C3C H3C 119.8
C5C C4C C3C 119.4(3)
C5C C4C H4C 120.3
C3C C4C H4C 120.3
C4C C5C C6C 120.7(3)
C4C C5C H5C 119.6
C6C C5C H5C 119.6
C5C C6C C1C 120.8(3)
C5C C6C H6C 119.6
C1C C6C H6C 119.6
N1C C7C C8C 111.2(3)
N1C C7C H7C1 109.4
C8C C7C H7C1 109.4
N1C C7C H7C2 109.4
C8C C7C H7C2 109.4
H7C1 C7C H7C2 108.0
N2C C8C C7C 111.4(3)
N2C C8C H8C1 109.3
C7C C8C H8C1 109.3
N2C C8C H8C2 109.3
C7C C8C H8C2 109.3
H8C1 C8C H8C2 108.0
N2C C9C C10C 111.3(3)
N2C C9C H9C1 109.4
C10C C9C H9C1 109.4
N2C C9C H9C2 109.4
C10C C9C H9C2 109.4
H9C1 C9C H9C2 108.0
N1C C10C C9C 111.3(3)
N1C C10C H10E 109.4
C9C C10C H10E 109.4
N1C C10C H10F 109.4
C9C C10C H10F 109.4
H10E C10C H10F 108.0
C12C C11C C16C 117.5(3)
C12C C11C N4C 122.4(3)
C16C C11C N4C 120.0(3)
C13C C12C C11C 121.3(3)
C13C C12C H12C 119.4
C11C C12C H12C 119.4
C14C C13C C12C 120.8(3)
C14C C13C H13C 119.6
C12C C13C H13C 119.6
C13C C14C C15C 119.1(3)
C13C C14C H14C 120.5
C15C C14C H14C 120.5
C14C C15C C16C 120.9(3)
C14C C15C H15C 119.5
C16C C15C H15C 119.5
C15C C16C C11C 120.5(3)
C15C C16C H16C 119.7
C11C C16C H16C 119.7
N4C C17C C18C 110.4(3)
N4C C17C H17E 109.6
C18C C17C H17E 109.6
N4C C17C H17F 109.6
C18C C17C H17F 109.6
H17E C17C H17F 108.1
N3C C18C C17C 111.3(2)
N3C C18C H18E 109.4
C17C C18C H18E 109.4
N3C C18C H18F 109.4
C17C C18C H18F 109.4
H18E C18C H18F 108.0
N3C C19C C20C 112.3(3)
N3C C19C H19E 109.1
C20C C19C H19E 109.1
N3C C19C H19F 109.1
C20C C19C H19F 109.1
H19E C19C H19F 107.9
N4C C20C C19C 110.1(3)
N4C C20C H20E 109.6
C19C C20C H20E 109.6
N4C C20C H20F 109.6
C19C C20C H20F 109.6
H20E C20C H20F 108.2
C1D N1D C7D 115.6(3)
C1D N1D C10D 116.3(3)
C7D N1D C10D 112.3(3)
C9D N2D C21D 112.3(3)
C9D N2D C8D 107.8(3)
C21D N2D C8D 111.4(3)
C21D N3D C19D 111.6(3)
C21D N3D C18D 109.7(3)
C19D N3D C18D 109.5(3)
C11D N4D C17D 119.3(3)
C11D N4D C20D 119.5(3)
C17D N4D C20D 110.0(3)
N3D C21D N2D 113.2(3)
N3D C21D H21G 108.9
N2D C21D H21G 108.9
N3D C21D H21H 108.9
N2D C21D H21H 108.9
H21G C21D H21H 107.8
C6D C1D C2D 118.0(5)
C6D C1D N1D 122.5(4)
C2D C1D N1D 119.5(5)
C1D C2D C3D 120.9(6)
C1D C2D H2D 119.5
C3D C2D H2D 119.5
C4D C3D C2D 119.4(8)
C4D C3D H3D 120.3
C2D C3D H3D 120.3
C3D C4D C5D 121.6(8)
C3D C4D H4D 119.2
C5D C4D H4D 119.2
C4D C5D C6D 118.8(8)
C4D C5D H5D 120.6
C6D C5D H5D 120.6
C1D C6D C5D 121.3(6)
C1D C6D H6D 119.4
C5D C6D H6D 119.4
N1D C7D C8D 111.9(3)
N1D C7D H7D1 109.2
C8D C7D H7D1 109.2
N1D C7D H7D2 109.2
C8D C7D H7D2 109.2
H7D1 C7D H7D2 107.9
N2D C8D C7D 111.2(3)
N2D C8D H8D1 109.4
C7D C8D H8D1 109.4
N2D C8D H8D2 109.4
C7D C8D H8D2 109.4
H8D1 C8D H8D2 108.0
N2D C9D C10D 111.6(3)
N2D C9D H9D1 109.3
C10D C9D H9D1 109.3
N2D C9D H9D2 109.3
C10D C9D H9D2 109.3
H9D1 C9D H9D2 108.0
N1D C10D C9D 113.0(3)
N1D C10D H10G 109.0
C9D C10D H10G 109.0
N1D C10D H10H 109.0
C9D C10D H10H 109.0
H10G C10D H10H 107.8
C12D C11D C16D 116.5(3)
C12D C11D N4D 122.7(3)
C16D C11D N4D 120.7(3)
C13D C12D C11D 121.1(3)
C13D C12D H12D 119.5
C11D C12D H12D 119.5
C14D C13D C12D 121.4(4)
C14D C13D H13D 119.3
C12D C13D H13D 119.3
C15D C14D C13D 118.6(4)
C15D C14D H14D 120.7
C13D C14D H14D 120.7
C14D C15D C16D 120.4(4)
C14D C15D H15D 119.8
C16D C15D H15D 119.8
C15D C16D C11D 122.0(4)
C15D C16D H16D 119.0
C11D C16D H16D 119.0
N4D C17D C18D 109.7(3)
N4D C17D H17G 109.7
C18D C17D H17G 109.7
N4D C17D H17H 109.7
C18D C17D H17H 109.7
H17G C17D H17H 108.2
N3D C18D C17D 112.2(3)
N3D C18D H18G 109.2
C17D C18D H18G 109.2
N3D C18D H18H 109.2
C17D C18D H18H 109.2
H18G C18D H18H 107.9
N3D C19D C20D 112.7(3)
N3D C19D H19G 109.0
C20D C19D H19G 109.0
N3D C19D H19H 109.0
C20D C19D H19H 109.0
H19G C19D H19H 107.8
N4D C20D C19D 109.9(3)
N4D C20D H20G 109.7
C19D C20D H20G 109.7
N4D C20D H20H 109.7
C19D C20D H20H 109.7
H20G C20D H20H 108.2

loop_
_geom_bond_atom_site_label_1
_geom_bond_atom_site_label_2
_geom_bond_site_symmetry_2
_geom_bond_distance
_geom_bond_publ_flag
C21A N3A . 1.444(4) ?
C21A N2A . 1.447(4) ?
C21A H21A . 0.9700 ?
C21A H21B . 0.9700 ?
N1A C1A . 1.405(4) ?
N1A C7A . 1.455(4) ?
N1A C10A . 1.461(3) ?
N2A C8A . 1.446(3) ?
N2A C9A . 1.453(4) ?
N3A C18A . 1.445(4) ?
N3A C19A . 1.450(4) ?
N4A C11A . 1.395(4) ?
N4A C20A . 1.457(3) ?
N4A C17A . 1.459(4) ?
C1A C6A . 1.390(4) ?
C1A C2A . 1.393(4) ?
C2A C3A . 1.378(4) ?
C2A H2A . 0.9300 ?
C3A C4A . 1.366(4) ?
C3A H3A . 0.9300 ?
C4A C5A . 1.369(5) ?
C4A H4A . 0.9300 ?
C5A C6A . 1.374(4) ?
C5A H5A . 0.9300 ?
C6A H6A . 0.9300 ?
C7A C8A . 1.492(4) ?
C7A H7A1 . 0.9700 ?
C7A H7A2 . 0.9700 ?
C8A H8A1 . 0.9700 ?
C8A H8A2 . 0.9700 ?
C9A C10A . 1.499(4) ?
C9A H9A1 . 0.9700 ?
C9A H9A2 . 0.9700 ?
C10A H10A . 0.9700 ?
C10A H10B . 0.9700 ?
C11A C12A . 1.387(5) ?
C11A C16A . 1.394(4) ?
C12A C13A . 1.377(4) ?
C12A H12A . 0.9300 ?
C13A C14A . 1.365(5) ?
C13A H13A . 0.9300 ?
C14A C15A . 1.351(6) ?
C14A H14A . 0.9300 ?
C15A C16A . 1.388(5) ?
C15A H15A . 0.9300 ?
C16A H16A . 0.9300 ?
C17A C18A . 1.502(4) ?
C17A H17A . 0.9700 ?
C17A H17B . 0.9700 ?
C18A H18A . 0.9700 ?
C18A H18B . 0.9700 ?
C19A C20A . 1.501(4) ?
C19A H19A . 0.9700 ?
C19A H19B . 0.9700 ?
C20A H20A . 0.9700 ?
C20A H20B . 0.9700 ?
C21B N2B . 1.441(3) ?
C21B N3B . 1.451(3) ?
C21B H21C . 0.9700 ?
C21B H21D . 0.9700 ?
N1B C1B . 1.397(3) ?
N1B C7B . 1.458(3) ?
N1B C10B . 1.458(3) ?
N2B C9B . 1.444(3) ?
N2B C8B . 1.451(3) ?
N3B C19B . 1.447(3) ?
N3B C18B . 1.452(4) ?
N4B C11B . 1.400(3) ?
N4B C20B . 1.452(4) ?
N4B C17B . 1.459(3) ?
C1B C2B . 1.392(3) ?
C1B C6B . 1.394(3) ?
C2B C3B . 1.372(4) ?
C2B H2B . 0.9300 ?
C3B C4B . 1.376(4) ?
C3B H3B . 0.9300 ?
C4B C5B . 1.369(4) ?
C4B H4B . 0.9300 ?
C5B C6B . 1.379(3) ?
C5B H5B . 0.9300 ?
C6B H6B . 0.9300 ?
C7B C8B . 1.504(3) ?
C7B H7B1 . 0.9700 ?
C7B H7B2 . 0.9700 ?
C8B H8B1 . 0.9700 ?
C8B H8B2 . 0.9700 ?
C9B C10B . 1.499(4) ?
C9B H9B1 . 0.9700 ?
C9B H9B2 . 0.9700 ?
C10B H10C . 0.9700 ?
C10B H10D . 0.9700 ?
C11B C16B . 1.384(4) ?
C11B C12B . 1.397(4) ?
C12B C13B . 1.386(4) ?
C12B H12B . 0.9300 ?
C13B C14B . 1.363(5) ?
C13B H13B . 0.9300 ?
C14B C15B . 1.364(4) ?
C14B H14B . 0.9300 ?
C15B C16B . 1.374(4) ?
C15B H15B . 0.9300 ?
C16B H16B . 0.9300 ?
C17B C18B . 1.503(4) ?
C17B H17C . 0.9700 ?
C17B H17D . 0.9700 ?
C18B H18C . 0.9700 ?
C18B H18D . 0.9700 ?
C19B C20B . 1.494(4) ?
C19B H19C . 0.9700 ?
C19B H19D . 0.9700 ?
C20B H20C . 0.9700 ?
C20B H20D . 0.9700 ?
C21C N2C . 1.449(3) ?
C21C N3C . 1.449(3) ?
C21C H21E . 0.9700 ?
C21C H21F . 0.9700 ?
N1C C1C . 1.406(3) ?
N1C C7C . 1.443(4) ?
N1C C10C . 1.457(3) ?
N2C C9C . 1.438(4) ?
N2C C8C . 1.450(4) ?
N3C C19C . 1.445(3) ?
N3C C18C . 1.448(3) ?
N4C C11C . 1.406(3) ?
N4C C20C . 1.448(3) ?
N4C C17C . 1.456(3) ?
C1C C2C . 1.384(4) ?
C1C C6C . 1.390(4) ?
C2C C3C . 1.376(4) ?
C2C H2C . 0.9300 ?
C3C C4C . 1.377(4) ?
C3C H3C . 0.9300 ?
C4C C5C . 1.356(4) ?
C4C H4C . 0.9300 ?
C5C C6C . 1.387(4) ?
C5C H5C . 0.9300 ?
C6C H6C . 0.9300 ?
C7C C8C . 1.503(4) ?
C7C H7C1 . 0.9700 ?
C7C H7C2 . 0.9700 ?
C8C H8C1 . 0.9700 ?
C8C H8C2 . 0.9700 ?
C9C C10C . 1.501(4) ?
C9C H9C1 . 0.9700 ?
C9C H9C2 . 0.9700 ?
C10C H10E . 0.9700 ?
C10C H10F . 0.9700 ?
C11C C12C . 1.385(4) ?
C11C C16C . 1.388(4) ?
C12C C13C . 1.373(4) ?
C12C H12C . 0.9300 ?
C13C C14C . 1.364(4) ?
C13C H13C . 0.9300 ?
C14C C15C . 1.364(4) ?
C14C H14C . 0.9300 ?
C15C C16C . 1.383(4) ?
C15C H15C . 0.9300 ?
C16C H16C . 0.9300 ?
C17C C18C . 1.498(4) ?
C17C H17E . 0.9700 ?
C17C H17F . 0.9700 ?
C18C H18E . 0.9700 ?
C18C H18F . 0.9700 ?
C19C C20C . 1.495(4) ?
C19C H19E . 0.9700 ?
C19C H19F . 0.9700 ?
C20C H20E . 0.9700 ?
C20C H20F . 0.9700 ?
N1D C1D . 1.401(4) ?
N1D C7D . 1.454(4) ?
N1D C10D . 1.458(4) ?
N2D C9D . 1.433(4) ?
N2D C21D . 1.443(4) ?
N2D C8D . 1.448(4) ?
N3D C21D . 1.438(4) ?
N3D C19D . 1.446(4) ?
N3D C18D . 1.452(4) ?
N4D C11D . 1.393(4) ?
N4D C17D . 1.451(4) ?
N4D C20D . 1.452(4) ?
C21D H21G . 0.9700 ?
C21D H21H . 0.9700 ?
C1D C6D . 1.370(6) ?
C1D C2D . 1.370(6) ?
C2D C3D . 1.386(7) ?
C2D H2D . 0.9300 ?
C3D C4D . 1.341(10) ?
C3D H3D . 0.9300 ?
C4D C5D . 1.355(9) ?
C4D H4D . 0.9300 ?
C5D C6D . 1.382(6) ?
C5D H5D . 0.9300 ?
C6D H6D . 0.9300 ?
C7D C8D . 1.496(4) ?
C7D H7D1 . 0.9700 ?
C7D H7D2 . 0.9700 ?
C8D H8D1 . 0.9700 ?
C8D H8D2 . 0.9700 ?
C9D C10D . 1.489(4) ?
C9D H9D1 . 0.9700 ?
C9D H9D2 . 0.9700 ?
C10D H10G . 0.9700 ?
C10D H10H . 0.9700 ?
C11D C12D . 1.365(4) ?
C11D C16D . 1.380(4) ?
C12D C13D . 1.365(4) ?
C12D H12D . 0.9300 ?
C13D C14D . 1.354(5) ?
C13D H13D . 0.9300 ?
C14D C15D . 1.349(5) ?
C14D H14D . 0.9300 ?
C15D C16D . 1.362(4) ?
C15D H15D . 0.9300 ?
C16D H16D . 0.9300 ?
C17D C18D . 1.482(4) ?
C17D H17G . 0.9700 ?
C17D H17H . 0.9700 ?
C18D H18G . 0.9700 ?
C18D H18H . 0.9700 ?
C19D C20D . 1.497(4) ?
C19D H19G . 0.9700 ?
C19D H19H . 0.9700 ?
C20D H20G . 0.9700 ?
C20D H20H . 0.9700 ?

loop_
_geom_torsion_atom_site_label_1
_geom_torsion_atom_site_label_2
_geom_torsion_atom_site_label_3
_geom_torsion_atom_site_label_4
_geom_torsion
N3A C21A N2A C8A 170.1(3)
N3A C21A N2A C9A -69.3(4)
N2A C21A N3A C18A 176.6(3)
N2A C21A N3A C19A -64.5(4)
C7A N1A C1A C6A 17.2(4)
C10A N1A C1A C6A 155.7(3)
C7A N1A C1A C2A -166.2(3)
C10A N1A C1A C2A -27.6(4)
C6A C1A C2A C3A 2.1(5)
N1A C1A C2A C3A -174.7(3)
C1A C2A C3A C4A -0.6(6)
C2A C3A C4A C5A -0.4(6)
C3A C4A C5A C6A -0.2(6)
C4A C5A C6A C1A 1.9(6)
C2A C1A C6A C5A -2.8(5)
N1A C1A C6A C5A 174.1(3)
C1A N1A C7A C8A -169.4(3)
C10A N1A C7A C8A 49.7(4)
C21A N2A C8A C7A -177.2(3)
C9A N2A C8A C7A 59.6(4)
N1A C7A C8A N2A -55.8(4)
C8A N2A C9A C10A -59.1(4)
C21A N2A C9A C10A 179.4(3)
C1A N1A C10A C9A 169.7(3)
C7A N1A C10A C9A -49.7(4)
N2A C9A C10A N1A 55.3(4)
C20A N4A C11A C12A -23.1(4)
C17A N4A C11A C12A -158.6(3)
C20A N4A C11A C16A 157.5(3)
C17A N4A C11A C16A 22.0(4)
C16A C11A C12A C13A 0.6(5)
N4A C11A C12A C13A -178.9(3)
C11A C12A C13A C14A -0.1(6)
C12A C13A C14A C15A 0.0(6)
C13A C14A C15A C16A -0.4(7)
C14A C15A C16A C11A 0.8(6)
C12A C11A C16A C15A -0.9(5)
N4A C11A C16A C15A 178.5(3)
C11A N4A C17A C18A -178.9(3)
C20A N4A C17A C18A 44.3(4)
C21A N3A C18A C17A -176.4(3)
C19A N3A C18A C17A 61.8(3)
N4A C17A C18A N3A -53.9(4)
C21A N3A C19A C20A 177.1(3)
C18A N3A C19A C20A -62.1(3)
C11A N4A C20A C19A 176.9(3)
C17A N4A C20A C19A -45.9(4)
N3A C19A C20A N4A 55.9(4)
N3B C21B N2B C9B 169.1(3)
N3B C21B N2B C8B -69.4(3)
N2B C21B N3B C19B 177.3(3)
N2B C21B N3B C18B -62.3(3)
C7B N1B C1B C2B 174.3(3)
C10B N1B C1B C2B 36.7(4)
C7B N1B C1B C6B -8.0(4)
C10B N1B C1B C6B -145.6(3)
C6B C1B C2B C3B 0.5(4)
N1B C1B C2B C3B 178.3(3)
C1B C2B C3B C4B 0.2(5)
C2B C3B C4B C5B -1.0(5)
C3B C4B C5B C6B 1.1(5)
C4B C5B C6B C1B -0.4(5)
C2B C1B C6B C5B -0.4(4)
N1B C1B C6B C5B -178.2(3)
C1B N1B C7B C8B 169.5(2)
C10B N1B C7B C8B -51.2(3)
C21B N2B C8B C7B 176.7(2)
C9B N2B C8B C7B -60.0(3)
N1B C7B C8B N2B 56.3(3)
C21B N2B C9B C10B -175.1(3)
C8B N2B C9B C10B 60.6(4)
C1B N1B C10B C9B -168.6(3)
C7B N1B C10B C9B 51.1(4)
N2B C9B C10B N1B -56.9(4)
C20B N4B C11B C16B -166.1(3)
C17B N4B C11B C16B -29.5(4)
C20B N4B C11B C12B 16.8(4)
C17B N4B C11B C12B 153.4(3)
C16B C11B C12B C13B 0.8(5)
N4B C11B C12B C13B 178.0(3)
C11B C12B C13B C14B -0.1(6)
C12B C13B C14B C15B -1.1(6)
C13B C14B C15B C16B 1.5(5)
C14B C15B C16B C11B -0.8(5)
C12B C11B C16B C15B -0.3(4)
N4B C11B C16B C15B -177.6(3)
C11B N4B C17B C18B 169.2(3)
C20B N4B C17B C18B -51.8(4)
C19B N3B C18B C17B -58.8(3)
C21B N3B C18B C17B 179.9(2)
N4B C17B C18B N3B 56.7(4)
C21B N3B C19B C20B -178.2(3)
C18B N3B C19B C20B 58.6(3)
C11B N4B C20B C19B -169.8(2)
C17B N4B C20B C19B 51.2(3)
N3B C19B C20B N4B -56.0(4)
N3C C21C N2C C9C -73.6(3)
N3C C21C N2C C8C 165.0(3)
N2C C21C N3C C19C 176.6(3)
N2C C21C N3C C18C -62.8(3)
C7C N1C C1C C2C -178.1(3)
C10C N1C C1C C2C -41.5(4)
C7C N1C C1C C6C 4.9(4)
C10C N1C C1C C6C 141.5(3)
C6C C1C C2C C3C 0.5(4)
N1C C1C C2C C3C -176.7(3)
C1C C2C C3C C4C -0.4(5)
C2C C3C C4C C5C 0.4(5)
C3C C4C C5C C6C -0.5(5)
C4C C5C C6C C1C 0.6(5)
C2C C1C C6C C5C -0.6(4)
N1C C1C C6C C5C 176.5(3)
C1C N1C C7C C8C -166.4(3)
C10C N1C C7C C8C 54.2(4)
C9C N2C C8C C7C 58.5(4)
C21C N2C C8C C7C -177.9(3)
N1C C7C C8C N2C -57.3(4)
C21C N2C C9C C10C 179.5(2)
C8C N2C C9C C10C -58.4(3)
C1C N1C C10C C9C 166.1(3)
C7C N1C C10C C9C -54.3(4)
N2C C9C C10C N1C 57.3(3)
C20C N4C C11C C12C 1.4(4)
C17C N4C C11C C12C 137.1(3)
C20C N4C C11C C16C 178.2(3)
C17C N4C C11C C16C -46.1(4)
C16C C11C C12C C13C -1.1(5)
N4C C11C C12C C13C 175.8(3)
C11C C12C C13C C14C 0.8(5)
C12C C13C C14C C15C 0.1(5)
C13C C14C C15C C16C -0.6(5)
C14C C15C C16C C11C 0.3(5)
C12C C11C C16C C15C 0.5(4)
N4C C11C C16C C15C -176.4(3)
C11C N4C C17C C18C 164.3(3)
C20C N4C C17C C18C -57.0(3)
C19C N3C C18C C17C -57.2(3)
C21C N3C C18C C17C -178.3(3)
N4C C17C C18C N3C 58.0(4)
C18C N3C C19C C20C 57.2(4)
C21C N3C C19C C20C 179.2(3)
C11C N4C C20C C19C -165.1(3)
C17C N4C C20C C19C 56.3(3)
N3C C19C C20C N4C -57.4(4)
C19D N3D C21D N2D 61.2(4)
C18D N3D C21D N2D -177.3(3)
C9D N2D C21D N3D 70.0(4)
C8D N2D C21D N3D -169.0(3)
C7D N1D C1D C6D -8.3(5)
C10D N1D C1D C6D -143.1(4)
C7D N1D C1D C2D 172.3(3)
C10D N1D C1D C2D 37.5(5)
C6D C1D C2D C3D 0.3(7)
N1D C1D C2D C3D 179.7(4)
C1D C2D C3D C4D -1.3(10)
C2D C3D C4D C5D 1.0(13)
C3D C4D C5D C6D 0.3(12)
C2D C1D C6D C5D 1.0(6)
N1D C1D C6D C5D -178.3(4)
C4D C5D C6D C1D -1.3(9)
C1D N1D C7D C8D 175.6(3)
C10D N1D C7D C8D -47.9(4)
C9D N2D C8D C7D -61.8(4)
C21D N2D C8D C7D 174.6(3)
N1D C7D C8D N2D 56.2(4)
C21D N2D C9D C10D -176.3(3)
C8D N2D C9D C10D 60.7(4)
C1D N1D C10D C9D -176.6(3)
C7D N1D C10D C9D 47.2(4)
N2D C9D C10D N1D -54.6(4)
C17D N4D C11D C12D 143.7(4)
C20D N4D C11D C12D 3.6(5)
C17D N4D C11D C16D -40.3(5)
C20D N4D C11D C16D 179.6(3)
C16D C11D C12D C13D -0.7(5)
N4D C11D C12D C13D 175.4(4)
C11D C12D C13D C14D 0.3(6)
C12D C13D C14D C15D 0.1(7)
C13D C14D C15D C16D -0.1(7)
C14D C15D C16D C11D -0.4(6)
C12D C11D C16D C15D 0.7(5)
N4D C11D C16D C15D -175.5(3)
C11D N4D C17D C18D 157.2(3)
C20D N4D C17D C18D -59.3(4)
C21D N3D C18D C17D -178.1(3)
C19D N3D C18D C17D -55.4(4)
N4D C17D C18D N3D 58.7(4)
C21D N3D C19D C20D 175.6(3)
C18D N3D C19D C20D 54.0(4)
C11D N4D C20D C19D -158.8(3)
C17D N4D C20D C19D 57.7(4)
N3D C19D C20D N4D -56.0(4)

loop_
_cod_related_entry_id
_cod_related_entry_database
_cod_related_entry_code
1 ChemSpider 227203
